data_4064443
loop_
_publ_author_name
'Spannhoff, Kirsten'
'Rojas, Rene'
'Fr\"ohlich, Roland'
'Kehr, Gerald'
'Erker, Gerhard'

_publ_section_title
;
 Reactions of Topologically Related &#x201C;nacnacH-CN&#x201D; and
 &#x201C;P-nacnacH-CN&#x201D; Chelate Ligand Systems with HB(C6F5)2
;
_journal_issue 8
_journal_name_full Organometallics
_journal_page_first 2377
_journal_paper_doi 10.1021/om200116q
_journal_volume 30
_journal_year 2011
_chemical_formula_sum 'C24 H29 N3'
_chemical_formula_weight 359.50
_chemical_name_systematic
; 
 ? 
;
_space_group_IT_number 14
_symmetry_cell_setting monoclinic
_symmetry_space_group_name_Hall '-P 2yn'
_symmetry_space_group_name_H-M 'P 1 21/n 1'
_atom_sites_solution_hydrogens 'at N1 from difmap, others geom'
_atom_sites_solution_primary direct
_atom_sites_solution_secondary difmap
_audit_creation_method SHELXL-97
_cell_angle_alpha 90.00
_cell_angle_beta 112.054(2)
_cell_angle_gamma 90.00
_cell_formula_units_Z 4
_cell_length_a 10.3543(4)
_cell_length_b 21.0372(9)
_cell_length_c 10.4706(5)
_cell_measurement_reflns_used 3569
_cell_measurement_temperature 223(2)
_cell_measurement_theta_max 68.25
_cell_measurement_theta_min 0.88
_cell_volume 2113.88(16)
_computing_cell_refinement 'Collect (Nonius B.V., 1998)'
_computing_data_collection 'Collect (Nonius B.V., 1998)'
_computing_data_reduction 'Denzo-SMN (Otwinowski & Minor, 1997)'
_computing_molecular_graphics 'XP (BrukerAXS, 2000)'
_computing_publication_material 'SHELXL-97 (Sheldrick, 1997)'
_computing_structure_refinement 'SHELXL-97 (Sheldrick, 1997)'
_computing_structure_solution 'SHELXS-97 (Sheldrick, 1990)'
_diffrn_ambient_temperature 223(2)
_diffrn_measured_fraction_theta_full 0.971
_diffrn_measured_fraction_theta_max 0.971
_diffrn_measurement_device_type 'Nonius KappaCCD APEXII'
_diffrn_measurement_method '\w and \f scans'
_diffrn_radiation_monochromator graphite
_diffrn_radiation_source 'fine-focus sealed tube'
_diffrn_radiation_type CuK\a
_diffrn_radiation_wavelength 1.54178
_diffrn_reflns_av_R_equivalents 0.051
_diffrn_reflns_av_sigmaI/netI 0.0303
_diffrn_reflns_limit_h_max 12
_diffrn_reflns_limit_h_min -12
_diffrn_reflns_limit_k_max 24
_diffrn_reflns_limit_k_min -24
_diffrn_reflns_limit_l_max 11
_diffrn_reflns_limit_l_min -12
_diffrn_reflns_number 14753
_diffrn_reflns_theta_full 67.58
_diffrn_reflns_theta_max 67.58
_diffrn_reflns_theta_min 4.20
_exptl_absorpt_coefficient_mu 0.510
_exptl_absorpt_correction_T_max 0.9749
_exptl_absorpt_correction_T_min 0.8030
_exptl_absorpt_correction_type multi-scan
_exptl_absorpt_process_details 'Denzo (Otwinowski, Borek, Majewski & Minor, 2003)'
_exptl_crystal_colour colourless
_exptl_crystal_density_diffrn 1.130
_exptl_crystal_density_method 'not measured'
_exptl_crystal_description plate
_exptl_crystal_F_000 776
_exptl_crystal_size_max 0.45
_exptl_crystal_size_mid 0.25
_exptl_crystal_size_min 0.05
_refine_diff_density_max 0.194
_refine_diff_density_min -0.203
_refine_diff_density_rms 0.035
_refine_ls_extinction_method none
_refine_ls_goodness_of_fit_ref 1.024
_refine_ls_hydrogen_treatment mixed
_refine_ls_matrix_type full
_refine_ls_number_parameters 254
_refine_ls_number_reflns 3713
_refine_ls_number_restraints 0
_refine_ls_restrained_S_all 1.024
_refine_ls_R_factor_all 0.0618
_refine_ls_R_factor_gt 0.0490
_refine_ls_shift/su_max 0.000
_refine_ls_shift/su_mean 0.000
_refine_ls_structure_factor_coef Fsqd
_refine_ls_weighting_details 'calc w=1/[\s^2^(Fo^2^)+(0.0635P)^2^+0.6689P] where P=(Fo^2^+2Fc^2^)/3'
_refine_ls_weighting_scheme calc
_refine_ls_wR_factor_gt 0.1246
_refine_ls_wR_factor_ref 0.1349
_reflns_number_gt 2992
_reflns_number_total 3713
_reflns_threshold_expression >2sigma(I)
_cod_data_source_file om200116q_si_003.cif
_cod_data_source_block erk5262
_cod_original_sg_symbol_H-M P21/n
_cod_database_code 4064443

loop_
_symmetry_equiv_pos_as_xyz
'x, y, z'
'-x+1/2, y+1/2, -z+1/2'
'-x, -y, -z'
'x-1/2, -y-1/2, z-1/2'

loop_
_atom_site_label
_atom_site_type_symbol
_atom_site_fract_x
_atom_site_fract_y
_atom_site_fract_z
_atom_site_U_iso_or_equiv
_atom_site_adp_type
_atom_site_occupancy
_atom_site_symmetry_multiplicity
_atom_site_calc_flag
_atom_site_refinement_flags
N1 N 0.24742(14) 0.11557(7) 0.15226(16) 0.0435(4) Uani 1 1 d .
H1 H 0.286(2) 0.0737(12) 0.173(2) 0.079(7) Uiso 1 1 d .
C2 C 0.34641(17) 0.15941(8) 0.17744(18) 0.0415(4) Uani 1 1 d .
C3 C 0.48683(17) 0.14147(8) 0.23160(19) 0.0425(4) Uani 1 1 d .
C4 C 0.53640(17) 0.07684(8) 0.26520(19) 0.0438(4) Uani 1 1 d .
N5 N 0.44594(15) 0.03096(7) 0.23839(17) 0.0505(4) Uani 1 1 d .
C6 C 0.58807(18) 0.19118(9) 0.2624(2) 0.0473(4) Uani 1 1 d .
N7 N 0.67058(18) 0.23082(8) 0.2887(2) 0.0638(5) Uani 1 1 d .
C8 C 0.69135(18) 0.06702(9) 0.3339(2) 0.0552(5) Uani 1 1 d .
H8A H 0.7099 0.0239 0.3688 0.083 Uiso 1 1 calc R
H8B H 0.7292 0.0968 0.4097 0.083 Uiso 1 1 calc R
H8C H 0.7347 0.0741 0.2675 0.083 Uiso 1 1 calc R
C9 C 0.30436(19) 0.22751(8) 0.1465(2) 0.0532(5) Uani 1 1 d .
H9A H 0.2181 0.2298 0.0664 0.080 Uiso 1 1 calc R
H9B H 0.3769 0.2504 0.1281 0.080 Uiso 1 1 calc R
H9C H 0.2908 0.2465 0.2250 0.080 Uiso 1 1 calc R
C10 C 0.10083(16) 0.12800(7) 0.10423(17) 0.0383(4) Uani 1 1 d .
C11 C 0.02013(18) 0.11820(8) -0.03518(17) 0.0423(4) Uani 1 1 d .
C12 C -0.12186(19) 0.13020(9) -0.07879(19) 0.0498(4) Uani 1 1 d .
H12 H -0.1789 0.1240 -0.1719 0.060 Uiso 1 1 calc R
C13 C -0.18038(18) 0.15094(9) 0.0120(2) 0.0512(5) Uani 1 1 d .
H13 H -0.2764 0.1596 -0.0201 0.061 Uiso 1 1 calc R
C14 C -0.09933(17) 0.15916(8) 0.14938(19) 0.0446(4) Uani 1 1 d .
H14 H -0.1410 0.1732 0.2101 0.054 Uiso 1 1 calc R
C15 C 0.04289(17) 0.14701(7) 0.19974(17) 0.0392(4) Uani 1 1 d .
C16 C 0.0868(2) 0.09238(9) -0.1314(2) 0.0535(5) Uani 1 1 d .
H16 H 0.1778 0.1139 -0.1081 0.064 Uiso 1 1 calc R
C17 C 0.0028(3) 0.10435(12) -0.2830(2) 0.0887(8) Uani 1 1 d .
H17A H -0.0856 0.0822 -0.3101 0.133 Uiso 1 1 calc R
H17B H 0.0542 0.0889 -0.3374 0.133 Uiso 1 1 calc R
H17C H -0.0137 0.1496 -0.2985 0.133 Uiso 1 1 calc R
C18 C 0.1154(3) 0.02140(10) -0.1080(2) 0.0656(6) Uani 1 1 d .
H18A H 0.0283 -0.0010 -0.1268 0.098 Uiso 1 1 calc R
H18B H 0.1769 0.0141 -0.0131 0.098 Uiso 1 1 calc R
H18C H 0.1592 0.0059 -0.1692 0.098 Uiso 1 1 calc R
C19 C 0.13121(18) 0.14999(8) 0.35301(18) 0.0459(4) Uani 1 1 d .
H19 H 0.2248 0.1656 0.3633 0.055 Uiso 1 1 calc R
C20 C 0.1486(2) 0.08289(9) 0.4145(2) 0.0577(5) Uani 1 1 d .
H20A H 0.0581 0.0663 0.4054 0.087 Uiso 1 1 calc R
H20B H 0.2088 0.0845 0.5112 0.087 Uiso 1 1 calc R
H20C H 0.1898 0.0554 0.3657 0.087 Uiso 1 1 calc R
C21 C 0.0741(2) 0.19441(10) 0.4339(2) 0.0626(5) Uani 1 1 d .
H21A H 0.0622 0.2366 0.3938 0.094 Uiso 1 1 calc R
H21B H 0.1388 0.1963 0.5290 0.094 Uiso 1 1 calc R
H21C H -0.0152 0.1786 0.4305 0.094 Uiso 1 1 calc R
C22 C 0.48450(17) -0.03377(8) 0.2670(2) 0.0477(4) Uani 1 1 d .
C23 C 0.4493(2) -0.06482(9) 0.3659(2) 0.0553(5) Uani 1 1 d .
H23 H 0.4052 -0.0422 0.4156 0.066 Uiso 1 1 calc R
C24 C 0.4783(2) -0.12840(10) 0.3922(2) 0.0647(6) Uani 1 1 d .
H24 H 0.4547 -0.1488 0.4604 0.078 Uiso 1 1 calc R
C25 C 0.5413(2) -0.16230(10) 0.3196(2) 0.0674(6) Uani 1 1 d .
H25 H 0.5613 -0.2057 0.3380 0.081 Uiso 1 1 calc R
C26 C 0.5751(2) -0.13207(10) 0.2193(3) 0.0662(6) Uani 1 1 d .
H26 H 0.6178 -0.1551 0.1690 0.079 Uiso 1 1 calc R
C27 C 0.5468(2) -0.06807(9) 0.1923(2) 0.0582(5) Uani 1 1 d .
H27 H 0.5696 -0.0479 0.1235 0.070 Uiso 1 1 calc R

loop_
_atom_site_aniso_label
_atom_site_aniso_U_11
_atom_site_aniso_U_22
_atom_site_aniso_U_33
_atom_site_aniso_U_23
_atom_site_aniso_U_13
_atom_site_aniso_U_12
N1 0.0359(7) 0.0358(8) 0.0589(9) 0.0007(7) 0.0179(7) 0.0020(6)
C2 0.0415(9) 0.0392(9) 0.0468(10) 0.0003(7) 0.0200(8) -0.0006(7)
C3 0.0388(9) 0.0399(9) 0.0511(10) 0.0010(7) 0.0197(8) -0.0013(7)
C4 0.0392(9) 0.0428(9) 0.0523(10) -0.0008(8) 0.0204(8) -0.0003(7)
N5 0.0405(8) 0.0383(8) 0.0712(11) 0.0034(7) 0.0194(7) 0.0038(6)
C6 0.0428(9) 0.0443(10) 0.0585(11) 0.0001(8) 0.0234(9) 0.0004(8)
N7 0.0537(9) 0.0533(10) 0.0860(13) -0.0032(9) 0.0280(9) -0.0078(8)
C8 0.0403(10) 0.0479(10) 0.0744(13) 0.0007(9) 0.0180(9) 0.0025(8)
C9 0.0472(10) 0.0395(9) 0.0731(13) 0.0070(9) 0.0229(10) 0.0016(8)
C10 0.0367(8) 0.0305(8) 0.0469(9) 0.0023(7) 0.0148(7) 0.0006(6)
C11 0.0495(10) 0.0330(8) 0.0440(10) 0.0014(7) 0.0172(8) -0.0020(7)
C12 0.0494(10) 0.0461(10) 0.0438(10) 0.0011(8) 0.0061(8) -0.0004(8)
C13 0.0366(9) 0.0500(11) 0.0593(12) 0.0023(9) 0.0092(8) 0.0039(8)
C14 0.0409(9) 0.0416(9) 0.0538(11) -0.0001(8) 0.0205(8) 0.0020(7)
C15 0.0406(9) 0.0319(8) 0.0438(9) 0.0008(7) 0.0142(7) -0.0008(7)
C16 0.0718(13) 0.0437(10) 0.0542(11) -0.0026(8) 0.0343(10) -0.0043(9)
C17 0.147(3) 0.0753(16) 0.0541(14) 0.0082(12) 0.0493(16) 0.0202(16)
C18 0.0891(15) 0.0491(11) 0.0704(14) -0.0091(10) 0.0434(13) 0.0029(11)
C19 0.0461(10) 0.0435(10) 0.0454(10) -0.0002(8) 0.0140(8) -0.0017(7)
C20 0.0681(12) 0.0493(11) 0.0482(11) 0.0036(9) 0.0134(10) 0.0045(9)
C21 0.0829(14) 0.0540(12) 0.0482(11) -0.0046(9) 0.0215(11) 0.0064(10)
C22 0.0350(9) 0.0376(9) 0.0633(12) -0.0010(8) 0.0102(8) 0.0000(7)
C23 0.0526(11) 0.0456(10) 0.0624(12) -0.0016(9) 0.0156(9) -0.0027(8)
C24 0.0691(13) 0.0464(11) 0.0646(13) 0.0047(10) 0.0089(11) -0.0055(10)
C25 0.0611(12) 0.0378(10) 0.0791(15) -0.0012(10) -0.0014(11) -0.0002(9)
C26 0.0526(12) 0.0483(12) 0.0887(16) -0.0166(11) 0.0162(11) 0.0045(9)
C27 0.0498(11) 0.0480(11) 0.0767(14) -0.0047(10) 0.0236(10) -0.0007(9)

loop_
_atom_type_symbol
_atom_type_description
_atom_type_scat_dispersion_real
_atom_type_scat_dispersion_imag
_atom_type_scat_source
C C 0.0181 0.0091 'International Tables Vol C Tables 4.2.6.8 and 6.1.1.4'
H H 0.0000 0.0000 'International Tables Vol C Tables 4.2.6.8 and 6.1.1.4'
N N 0.0311 0.0180 'International Tables Vol C Tables 4.2.6.8 and 6.1.1.4'

loop_
_geom_angle_atom_site_label_1
_geom_angle_atom_site_label_2
_geom_angle_atom_site_label_3
_geom_angle
C2 N1 C10 125.40(14)
C2 N1 H1 111.7(14)
C10 N1 H1 122.9(14)
N1 C2 C3 119.97(15)
N1 C2 C9 118.75(15)
C3 C2 C9 121.28(15)
C2 C3 C6 117.16(15)
C2 C3 C4 124.79(15)
C6 C3 C4 117.96(15)
N5 C4 C3 118.91(15)
N5 C4 C8 123.59(16)
C3 C4 C8 117.47(15)
C4 N5 C22 122.96(15)
N7 C6 C3 179.1(2)
C4 C8 H8A 109.5
C4 C8 H8B 109.5
H8A C8 H8B 109.5
C4 C8 H8C 109.5
H8A C8 H8C 109.5
H8B C8 H8C 109.5
C2 C9 H9A 109.5
C2 C9 H9B 109.5
H9A C9 H9B 109.5
C2 C9 H9C 109.5
H9A C9 H9C 109.5
H9B C9 H9C 109.5
C11 C10 C15 122.55(15)
C11 C10 N1 118.60(15)
C15 C10 N1 118.81(15)
C12 C11 C10 117.40(16)
C12 C11 C16 122.37(16)
C10 C11 C16 120.17(16)
C13 C12 C11 121.13(17)
C13 C12 H12 119.4
C11 C12 H12 119.4
C12 C13 C14 120.50(16)
C12 C13 H13 119.7
C14 C13 H13 119.7
C13 C14 C15 121.11(17)
C13 C14 H14 119.4
C15 C14 H14 119.4
C14 C15 C10 117.24(15)
C14 C15 C19 121.65(15)
C10 C15 C19 121.00(15)
C17 C16 C11 114.18(18)
C17 C16 C18 109.33(17)
C11 C16 C18 110.67(15)
C17 C16 H16 107.5
C11 C16 H16 107.5
C18 C16 H16 107.5
C16 C17 H17A 109.5
C16 C17 H17B 109.5
H17A C17 H17B 109.5
C16 C17 H17C 109.5
H17A C17 H17C 109.5
H17B C17 H17C 109.5
C16 C18 H18A 109.5
C16 C18 H18B 109.5
H18A C18 H18B 109.5
C16 C18 H18C 109.5
H18A C18 H18C 109.5
H18B C18 H18C 109.5
C15 C19 C21 114.02(15)
C15 C19 C20 109.52(14)
C21 C19 C20 109.90(16)
C15 C19 H19 107.7
C21 C19 H19 107.7
C20 C19 H19 107.7
C19 C20 H20A 109.5
C19 C20 H20B 109.5
H20A C20 H20B 109.5
C19 C20 H20C 109.5
H20A C20 H20C 109.5
H20B C20 H20C 109.5
C19 C21 H21A 109.5
C19 C21 H21B 109.5
H21A C21 H21B 109.5
C19 C21 H21C 109.5
H21A C21 H21C 109.5
H21B C21 H21C 109.5
C23 C22 C27 119.01(18)
C23 C22 N5 118.61(17)
C27 C22 N5 122.21(18)
C24 C23 C22 120.7(2)
C24 C23 H23 119.7
C22 C23 H23 119.7
C25 C24 C23 120.5(2)
C25 C24 H24 119.8
C23 C24 H24 119.8
C24 C25 C26 119.41(19)
C24 C25 H25 120.3
C26 C25 H25 120.3
C25 C26 C27 120.6(2)
C25 C26 H26 119.7
C27 C26 H26 119.7
C26 C27 C22 119.8(2)
C26 C27 H27 120.1
C22 C27 H27 120.1

loop_
_geom_bond_atom_site_label_1
_geom_bond_atom_site_label_2
_geom_bond_distance
N1 C2 1.330(2)
N1 C10 1.432(2)
N1 H1 0.96(2)
C2 C3 1.400(2)
C2 C9 1.497(2)
C3 C6 1.429(2)
C3 C4 1.449(2)
C4 N5 1.300(2)
C4 C8 1.506(2)
N5 C22 1.419(2)
C6 N7 1.151(2)
C8 H8A 0.9700
C8 H8B 0.9700
C8 H8C 0.9700
C9 H9A 0.9700
C9 H9B 0.9700
C9 H9C 0.9700
C10 C11 1.398(2)
C10 C15 1.404(2)
C11 C12 1.389(2)
C11 C16 1.520(2)
C12 C13 1.376(3)
C12 H12 0.9400
C13 C14 1.378(3)
C13 H13 0.9400
C14 C15 1.389(2)
C14 H14 0.9400
C15 C19 1.521(2)
C16 C17 1.517(3)
C16 C18 1.524(3)
C16 H16 0.9900
C17 H17A 0.9700
C17 H17B 0.9700
C17 H17C 0.9700
C18 H18A 0.9700
C18 H18B 0.9700
C18 H18C 0.9700
C19 C21 1.522(3)
C19 C20 1.534(3)
C19 H19 0.9900
C20 H20A 0.9700
C20 H20B 0.9700
C20 H20C 0.9700
C21 H21A 0.9700
C21 H21B 0.9700
C21 H21C 0.9700
C22 C23 1.384(3)
C22 C27 1.388(3)
C23 C24 1.376(3)
C23 H23 0.9400
C24 C25 1.373(3)
C24 H24 0.9400
C25 C26 1.380(3)
C25 H25 0.9400
C26 C27 1.384(3)
C26 H26 0.9400
C27 H27 0.9400

loop_
_geom_torsion_atom_site_label_1
_geom_torsion_atom_site_label_2
_geom_torsion_atom_site_label_3
_geom_torsion_atom_site_label_4
_geom_torsion
C10 N1 C2 C3 176.39(16)
C10 N1 C2 C9 -3.7(3)
N1 C2 C3 C6 -177.10(16)
C9 C2 C3 C6 3.0(3)
N1 C2 C3 C4 -0.5(3)
C9 C2 C3 C4 179.59(17)
C2 C3 C4 N5 3.2(3)
C6 C3 C4 N5 179.78(17)
C2 C3 C4 C8 -174.90(17)
C6 C3 C4 C8 1.6(2)
C3 C4 N5 C22 179.72(17)
C8 C4 N5 C22 -2.3(3)
C2 C3 C6 N7 140(15)
C4 C3 C6 N7 -37(15)
C2 N1 C10 C11 101.8(2)
C2 N1 C10 C15 -80.8(2)
C15 C10 C11 C12 2.2(2)
N1 C10 C11 C12 179.56(14)
C15 C10 C11 C16 -174.91(15)
N1 C10 C11 C16 2.4(2)
C10 C11 C12 C13 0.0(3)
C16 C11 C12 C13 177.12(17)
C11 C12 C13 C14 -1.2(3)
C12 C13 C14 C15 0.2(3)
C13 C14 C15 C10 1.9(2)
C13 C14 C15 C19 -174.28(16)
C11 C10 C15 C14 -3.2(2)
N1 C10 C15 C14 179.48(14)
C11 C10 C15 C19 173.04(15)
N1 C10 C15 C19 -4.3(2)
C12 C11 C16 C17 22.2(3)
C10 C11 C16 C17 -160.77(18)
C12 C11 C16 C18 -101.7(2)
C10 C11 C16 C18 75.4(2)
C14 C15 C19 C21 -26.9(2)
C10 C15 C19 C21 157.06(16)
C14 C15 C19 C20 96.73(19)
C10 C15 C19 C20 -79.3(2)
C4 N5 C22 C23 114.0(2)
C4 N5 C22 C27 -70.9(3)
C27 C22 C23 C24 1.4(3)
N5 C22 C23 C24 176.70(17)
C22 C23 C24 C25 -0.7(3)
C23 C24 C25 C26 -0.2(3)
C24 C25 C26 C27 0.4(3)
C25 C26 C27 C22 0.4(3)
C23 C22 C27 C26 -1.3(3)
N5 C22 C27 C26 -176.35(17)
